data_1548529
loop_
_publ_author_name
'Shaolin Zhu'
'Nootaree Niljianskul'
'Stephen L. Buchwald'

_publ_section_title
;
 A direct approach to amines with remote stereocenters by enantioselective
 CuH-catalysed reductive relay hydroamination
;
_journal_name_full 'Nature Chemistry'
_journal_page_first 144
_journal_page_last 150
_journal_paper_doi 10.1038/nchem.2418
_journal_volume 8
_journal_year 2016
_chemical_absolute_configuration ad
_chemical_formula_sum 'C22 H31 Cl2 N'
_chemical_formula_weight 380.38
_space_group_crystal_system monoclinic
_space_group_IT_number 4
_space_group_name_Hall 'P 2yb'
_space_group_name_H-M_alt 'P 1 21 1'
_symmetry_space_group_name_Hall 'P 2yb'
_symmetry_space_group_name_H-M 'P 1 21 1'
_atom_sites_solution_hydrogens mixed
_atom_sites_solution_primary direct
_atom_sites_solution_secondary difmap
_cell_angle_alpha 90
_cell_angle_beta 102.4250(17)
_cell_angle_gamma 90
_cell_formula_units_Z 2
_cell_length_a 6.7424(5)
_cell_length_b 17.1958(14)
_cell_length_c 9.2973(7)
_cell_measurement_reflns_used 9854
_cell_measurement_temperature 100(2)
_cell_measurement_theta_max 32.80
_cell_measurement_theta_min 2.37
_cell_volume 1052.69(14)
_computing_cell_refinement 'SAINT 7.46A (Bruker-AXS, 2011)'
_computing_data_collection 'APEX2 v2011.4.0 (Bruker-AXS, 2011)'
_computing_data_reduction 'SAINT 7.46A (Bruker-AXS, 2011)'
_computing_molecular_graphics 'Bruker SHELXTL'
_computing_publication_material 'Bruker SHELXTL'
_computing_structure_refinement 'SHELXL-2014/6 (Sheldrick, 2014)'
_computing_structure_solution 'SHELXS-97 (Sheldrick, 2008)'
_diffrn_ambient_temperature 100(2)
_diffrn_detector_area_resol_mean 8.3
_diffrn_measured_fraction_theta_full 0.990
_diffrn_measured_fraction_theta_max 0.984
_diffrn_measurement_device_type 'Bruker Smart APEX2 CCD'
_diffrn_measurement_method '\f and \w scans'
_diffrn_radiation_type MoK\a
_diffrn_radiation_wavelength 0.71073
_diffrn_reflns_av_R_equivalents 0.0361
_diffrn_reflns_av_unetI/netI 0.0270
_diffrn_reflns_Laue_measured_fraction_full 0.990
_diffrn_reflns_Laue_measured_fraction_max 0.984
_diffrn_reflns_limit_h_max 9
_diffrn_reflns_limit_h_min -10
_diffrn_reflns_limit_k_max 25
_diffrn_reflns_limit_k_min -25
_diffrn_reflns_limit_l_max 13
_diffrn_reflns_limit_l_min -13
_diffrn_reflns_number 39501
_diffrn_reflns_point_group_measured_fraction_full 0.989
_diffrn_reflns_point_group_measured_fraction_max 0.979
_diffrn_reflns_theta_full 25.242
_diffrn_reflns_theta_max 32.027
_diffrn_reflns_theta_min 2.243
_diffrn_source 'I\mS micro-focus sealed tube, multilayer optics'
_exptl_absorpt_coefficient_mu 0.313
_exptl_absorpt_correction_T_max 0.7465
_exptl_absorpt_correction_T_min 0.6535
_exptl_absorpt_correction_type multi-scan
_exptl_absorpt_process_details 'SADABS (Sheldrick, 2009)'
_exptl_crystal_colour colourless
_exptl_crystal_density_diffrn 1.200
_exptl_crystal_density_meas .
_exptl_crystal_density_method 'not measured'
_exptl_crystal_description blade
_exptl_crystal_F_000 408
_exptl_crystal_size_max 0.450
_exptl_crystal_size_mid 0.160
_exptl_crystal_size_min 0.075
_refine_diff_density_max 0.316
_refine_diff_density_min -0.269
_refine_diff_density_rms 0.045
_refine_ls_abs_structure_details
; 
 Flack x determined using 3093 quotients [(I+)-(I-)]/[(I+)+(I-)] 
 (Parsons, Flack and Wagner, Acta Cryst. B69 (2013) 249-259). 
;
_refine_ls_abs_structure_Flack -0.010(14)
_refine_ls_extinction_coef .
_refine_ls_extinction_method none
_refine_ls_goodness_of_fit_ref 1.056
_refine_ls_hydrogen_treatment mixed
_refine_ls_matrix_type full
_refine_ls_number_parameters 230
_refine_ls_number_reflns 7166
_refine_ls_number_restraints 2
_refine_ls_restrained_S_all 1.056
_refine_ls_R_factor_all 0.0351
_refine_ls_R_factor_gt 0.0321
_refine_ls_shift/su_max 0.000
_refine_ls_shift/su_mean 0.000
_refine_ls_structure_factor_coef Fsqd
_refine_ls_weighting_details 'w=1/[\s^2^(Fo^2^)+(0.0458P)^2^+0.1124P] where P=(Fo^2^+2Fc^2^)/3'
_refine_ls_weighting_scheme calc
_refine_ls_wR_factor_gt 0.0801
_refine_ls_wR_factor_ref 0.0821
_reflns_Friedel_coverage 0.934
_reflns_Friedel_fraction_full 0.987
_reflns_Friedel_fraction_max 0.974
_reflns_number_gt 6740
_reflns_number_total 7166
_reflns_threshold_expression 'I > 2\s(I)'
_cod_data_source_file nchem.2418-s2.cif
_cod_data_source_block X15053
_cod_database_code 1548529
_shelx_space_group_comment
; 
The symmetry employed for this shelxl refinement is uniquely defined 
by the following loop, which should always be used as a source of 
symmetry information in preference to the above space-group names. 
They are only intended as comments. 
;
_shelx_estimated_absorpt_t_min 0.872
_shelx_estimated_absorpt_t_max 0.977
_shelxl_version_number 2014/6

loop_
_space_group_symop_operation_xyz
'x, y, z'
'-x, y+1/2, -z'

loop_
_atom_site_label
_atom_site_type_symbol
_atom_site_fract_x
_atom_site_fract_y
_atom_site_fract_z
_atom_site_U_iso_or_equiv
_atom_site_adp_type
_atom_site_occupancy
_atom_site_site_symmetry_order
_atom_site_calc_flag
_atom_site_refinement_flags_posn
_atom_site_refinement_flags_adp
_atom_site_refinement_flags_occupancy
_atom_site_disorder_assembly
_atom_site_disorder_group
Cl1 Cl 0.49888(7) 0.69041(3) -0.05912(4) 0.02745(10) Uani 1 1 d . . . . .
Cl2 Cl 0.67396(6) 0.46312(3) 0.64033(5) 0.02837(10) Uani 1 1 d . . . . .
N1 N 0.22892(19) 0.46462(8) 0.64051(14) 0.0155(2) Uani 1 1 d D . . . .
H1 H 0.361(3) 0.4625(15) 0.638(2) 0.019 Uiso 1 1 d D U . . .
C1 C 0.1193(3) 0.49960(9) 0.49703(17) 0.0183(3) Uani 1 1 d . . . . .
H1A H -0.0257 0.5060 0.4997 0.022 Uiso 1 1 calc R U . . .
H1B H 0.1270 0.4629 0.4163 0.022 Uiso 1 1 calc R U . . .
C2 C 0.2033(3) 0.57765(9) 0.46274(18) 0.0195(3) Uani 1 1 d . . . . .
H2A H 0.3511 0.5729 0.4686 0.023 Uiso 1 1 calc R U . . .
H2B H 0.1823 0.6163 0.5369 0.023 Uiso 1 1 calc R U . . .
C3 C 0.0984(2) 0.60599(9) 0.30808(18) 0.0185(3) Uani 1 1 d . . . . .
H3 H 0.1066 0.5635 0.2362 0.022 Uiso 1 1 calc R U . . .
C4 C -0.1259(3) 0.62417(10) 0.3001(2) 0.0220(3) Uani 1 1 d . . . . .
H4A H -0.1371 0.6691 0.3626 0.033 Uiso 1 1 calc R U . . .
H4B H -0.1916 0.5791 0.3345 0.033 Uiso 1 1 calc R U . . .
H4C H -0.1928 0.6359 0.1980 0.033 Uiso 1 1 calc R U . . .
C5 C 0.2124(3) 0.67688(9) 0.26703(18) 0.0209(3) Uani 1 1 d . . . . .
H5A H 0.2076 0.7188 0.3393 0.025 Uiso 1 1 calc R U . . .
H5B H 0.3566 0.6625 0.2756 0.025 Uiso 1 1 calc R U . . .
C6 C 0.1295(3) 0.70888(10) 0.11209(19) 0.0235(3) Uani 1 1 d . . . . .
H6A H -0.0142 0.7241 0.1034 0.028 Uiso 1 1 calc R U . . .
H6B H 0.1332 0.6671 0.0394 0.028 Uiso 1 1 calc R U . . .
C7 C 0.2486(3) 0.77914(10) 0.07446(19) 0.0227(3) Uani 1 1 d . . . . .
H7A H 0.1794 0.7989 -0.0235 0.027 Uiso 1 1 calc R U . . .
H7B H 0.2429 0.8207 0.1471 0.027 Uiso 1 1 calc R U . . .
C8 C 0.4686(3) 0.76430(10) 0.07212(18) 0.0221(3) Uani 1 1 d . . . . .
H8A H 0.5416 0.7480 0.1716 0.027 Uiso 1 1 calc R U . . .
H8B H 0.5309 0.8133 0.0474 0.027 Uiso 1 1 calc R U . . .
C11 C 0.2072(3) 0.51584(9) 0.76919(18) 0.0186(3) Uani 1 1 d . . . . .
H11A H 0.2764 0.5660 0.7616 0.022 Uiso 1 1 calc R U . . .
H11B H 0.0614 0.5269 0.7621 0.022 Uiso 1 1 calc R U . . .
C12 C 0.2938(3) 0.48033(9) 0.91771(17) 0.0195(3) Uani 1 1 d . . . . .
C13 C 0.1653(3) 0.44395(10) 0.99646(19) 0.0237(3) Uani 1 1 d . . . . .
H13 H 0.0238 0.4407 0.9553 0.028 Uiso 1 1 calc R U . . .
C14 C 0.2440(3) 0.41236(11) 1.1355(2) 0.0284(4) Uani 1 1 d . . . . .
H14 H 0.1565 0.3868 1.1879 0.034 Uiso 1 1 calc R U . . .
C15 C 0.4495(4) 0.41834(11) 1.19678(19) 0.0302(4) Uani 1 1 d . . . . .
H15 H 0.5025 0.3978 1.2921 0.036 Uiso 1 1 calc R U . . .
C16 C 0.5787(3) 0.45446(11) 1.11906(19) 0.0271(4) Uani 1 1 d . . . . .
H16 H 0.7198 0.4583 1.1611 0.032 Uiso 1 1 calc R U . . .
C17 C 0.5010(3) 0.48504(10) 0.97948(19) 0.0224(3) Uani 1 1 d . . . . .
H17 H 0.5896 0.5092 0.9262 0.027 Uiso 1 1 calc R U . . .
C21 C 0.1537(2) 0.38370(9) 0.66060(18) 0.0179(3) Uani 1 1 d . . . . .
H21A H 0.0127 0.3872 0.6750 0.022 Uiso 1 1 calc R U . . .
H21B H 0.2383 0.3612 0.7513 0.022 Uiso 1 1 calc R U . . .
C22 C 0.1571(3) 0.32931(9) 0.53393(17) 0.0179(3) Uani 1 1 d . . . . .
C23 C 0.3389(3) 0.29736(10) 0.51290(18) 0.0207(3) Uani 1 1 d . . . . .
H23 H 0.4641 0.3131 0.5741 0.025 Uiso 1 1 calc R U . . .
C24 C 0.3376(3) 0.24247(11) 0.4026(2) 0.0281(4) Uani 1 1 d . . . . .
H24 H 0.4617 0.2208 0.3887 0.034 Uiso 1 1 calc R U . . .
C25 C 0.1543(4) 0.21946(11) 0.3128(2) 0.0323(4) Uani 1 1 d . . . . .
H25 H 0.1531 0.1817 0.2381 0.039 Uiso 1 1 calc R U . . .
C26 C -0.0258(3) 0.25160(12) 0.3323(2) 0.0310(4) Uani 1 1 d . . . . .
H26 H -0.1507 0.2361 0.2704 0.037 Uiso 1 1 calc R U . . .
C27 C -0.0251(3) 0.30662(10) 0.44245(19) 0.0235(3) Uani 1 1 d . . . . .
H27 H -0.1494 0.3287 0.4551 0.028 Uiso 1 1 calc R U . . .

loop_
_atom_site_aniso_label
_atom_site_aniso_U_11
_atom_site_aniso_U_22
_atom_site_aniso_U_33
_atom_site_aniso_U_23
_atom_site_aniso_U_13
_atom_site_aniso_U_12
Cl1 0.0276(2) 0.0313(2) 0.02174(18) -0.00330(15) 0.00160(16) 0.00406(16)
Cl2 0.01474(16) 0.0375(2) 0.0338(2) 0.00413(17) 0.00731(16) 0.00083(15)
N1 0.0131(5) 0.0183(5) 0.0152(5) 0.0020(4) 0.0032(4) 0.0003(5)
C1 0.0176(7) 0.0209(7) 0.0154(7) 0.0036(5) 0.0016(6) 0.0001(5)
C2 0.0186(7) 0.0206(7) 0.0183(7) 0.0046(5) 0.0017(6) -0.0005(5)
C3 0.0199(7) 0.0176(6) 0.0178(7) 0.0023(5) 0.0032(6) 0.0016(5)
C4 0.0184(7) 0.0216(7) 0.0243(8) 0.0031(6) 0.0011(6) 0.0017(5)
C5 0.0220(7) 0.0224(8) 0.0181(7) 0.0042(5) 0.0037(6) 0.0003(6)
C6 0.0245(8) 0.0259(8) 0.0192(7) 0.0057(6) 0.0026(6) -0.0006(6)
C7 0.0308(9) 0.0192(7) 0.0176(7) 0.0035(5) 0.0045(7) 0.0018(6)
C8 0.0273(8) 0.0216(7) 0.0157(7) 0.0010(5) 0.0010(6) -0.0040(6)
C11 0.0202(7) 0.0202(7) 0.0155(7) -0.0006(5) 0.0036(6) 0.0015(5)
C12 0.0247(8) 0.0187(7) 0.0149(6) -0.0006(5) 0.0037(6) 0.0002(5)
C13 0.0288(8) 0.0248(8) 0.0191(7) -0.0020(6) 0.0088(7) -0.0007(6)
C14 0.0431(11) 0.0263(8) 0.0190(7) 0.0001(6) 0.0136(8) -0.0004(7)
C15 0.0476(12) 0.0261(8) 0.0151(7) 0.0008(6) 0.0030(8) 0.0042(8)
C16 0.0328(9) 0.0245(8) 0.0196(7) -0.0011(6) -0.0037(7) 0.0015(7)
C17 0.0236(8) 0.0233(7) 0.0188(7) 0.0000(6) 0.0014(6) -0.0023(6)
C21 0.0198(7) 0.0172(6) 0.0173(7) 0.0016(5) 0.0052(6) 0.0000(5)
C22 0.0206(7) 0.0175(6) 0.0147(6) 0.0028(5) 0.0019(6) -0.0013(5)
C23 0.0240(8) 0.0215(7) 0.0168(7) 0.0001(5) 0.0047(6) 0.0005(6)
C24 0.0376(10) 0.0264(8) 0.0226(8) -0.0030(6) 0.0119(8) 0.0001(7)
C25 0.0511(13) 0.0288(9) 0.0179(8) -0.0050(6) 0.0098(8) -0.0107(8)
C26 0.0383(11) 0.0345(10) 0.0166(7) 0.0024(6) -0.0021(7) -0.0149(8)
C27 0.0230(8) 0.0264(8) 0.0191(7) 0.0051(6) -0.0001(6) -0.0050(6)

loop_
_atom_type_symbol
_atom_type_description
_atom_type_scat_dispersion_real
_atom_type_scat_dispersion_imag
_atom_type_scat_source
C C 0.0033 0.0016 'International Tables Vol C Tables 4.2.6.8 and 6.1.1.4'
H H 0.0000 0.0000 'International Tables Vol C Tables 4.2.6.8 and 6.1.1.4'
N N 0.0061 0.0033 'International Tables Vol C Tables 4.2.6.8 and 6.1.1.4'
Cl Cl 0.1484 0.1585 'International Tables Vol C Tables 4.2.6.8 and 6.1.1.4'

loop_
_geom_angle_atom_site_label_1
_geom_angle_atom_site_label_2
_geom_angle_atom_site_label_3
_geom_angle
_geom_angle_site_symmetry_1
_geom_angle_site_symmetry_3
C1 N1 C21 111.41(12) . .
C1 N1 C11 110.78(12) . .
C21 N1 C11 110.25(12) . .
C1 N1 H1 107.3(15) . .
C21 N1 H1 109.1(16) . .
C11 N1 H1 107.9(15) . .
N1 C1 C2 113.94(13) . .
N1 C1 H1A 108.8 . .
C2 C1 H1A 108.8 . .
N1 C1 H1B 108.8 . .
C2 C1 H1B 108.8 . .
H1A C1 H1B 107.7 . .
C1 C2 C3 111.06(13) . .
C1 C2 H2A 109.4 . .
C3 C2 H2A 109.4 . .
C1 C2 H2B 109.4 . .
C3 C2 H2B 109.4 . .
H2A C2 H2B 108.0 . .
C4 C3 C5 111.63(13) . .
C4 C3 C2 111.15(14) . .
C5 C3 C2 109.30(13) . .
C4 C3 H3 108.2 . .
C5 C3 H3 108.2 . .
C2 C3 H3 108.2 . .
C3 C4 H4A 109.5 . .
C3 C4 H4B 109.5 . .
H4A C4 H4B 109.5 . .
C3 C4 H4C 109.5 . .
H4A C4 H4C 109.5 . .
H4B C4 H4C 109.5 . .
C6 C5 C3 114.79(14) . .
C6 C5 H5A 108.6 . .
C3 C5 H5A 108.6 . .
C6 C5 H5B 108.6 . .
C3 C5 H5B 108.6 . .
H5A C5 H5B 107.5 . .
C5 C6 C7 113.27(15) . .
C5 C6 H6A 108.9 . .
C7 C6 H6A 108.9 . .
C5 C6 H6B 108.9 . .
C7 C6 H6B 108.9 . .
H6A C6 H6B 107.7 . .
C8 C7 C6 115.78(14) . .
C8 C7 H7A 108.3 . .
C6 C7 H7A 108.3 . .
C8 C7 H7B 108.3 . .
C6 C7 H7B 108.3 . .
H7A C7 H7B 107.4 . .
C7 C8 Cl1 112.55(12) . .
C7 C8 H8A 109.1 . .
Cl1 C8 H8A 109.1 . .
C7 C8 H8B 109.1 . .
Cl1 C8 H8B 109.1 . .
H8A C8 H8B 107.8 . .
C12 C11 N1 113.76(13) . .
C12 C11 H11A 108.8 . .
N1 C11 H11A 108.8 . .
C12 C11 H11B 108.8 . .
N1 C11 H11B 108.8 . .
H11A C11 H11B 107.7 . .
C17 C12 C13 119.32(15) . .
C17 C12 C11 120.68(15) . .
C13 C12 C11 119.98(15) . .
C12 C13 C14 120.27(18) . .
C12 C13 H13 119.9 . .
C14 C13 H13 119.9 . .
C15 C14 C13 119.94(18) . .
C15 C14 H14 120.0 . .
C13 C14 H14 120.0 . .
C14 C15 C16 120.17(16) . .
C14 C15 H15 119.9 . .
C16 C15 H15 119.9 . .
C15 C16 C17 119.98(18) . .
C15 C16 H16 120.0 . .
C17 C16 H16 120.0 . .
C12 C17 C16 120.30(16) . .
C12 C17 H17 119.8 . .
C16 C17 H17 119.8 . .
N1 C21 C22 114.46(12) . .
N1 C21 H21A 108.6 . .
C22 C21 H21A 108.6 . .
N1 C21 H21B 108.6 . .
C22 C21 H21B 108.6 . .
H21A C21 H21B 107.6 . .
C27 C22 C23 119.41(16) . .
C27 C22 C21 119.44(15) . .
C23 C22 C21 121.02(15) . .
C24 C23 C22 120.25(17) . .
C24 C23 H23 119.9 . .
C22 C23 H23 119.9 . .
C25 C24 C23 119.92(19) . .
C25 C24 H24 120.0 . .
C23 C24 H24 120.0 . .
C26 C25 C24 119.97(17) . .
C26 C25 H25 120.0 . .
C24 C25 H25 120.0 . .
C25 C26 C27 120.28(18) . .
C25 C26 H26 119.9 . .
C27 C26 H26 119.9 . .
C22 C27 C26 120.16(18) . .
C22 C27 H27 119.9 . .
C26 C27 H27 119.9 . .

loop_
_geom_bond_atom_site_label_1
_geom_bond_atom_site_label_2
_geom_bond_distance
_geom_bond_site_symmetry_2
Cl1 C8 1.8034(18) .
N1 C1 1.504(2) .
N1 C21 1.506(2) .
N1 C11 1.518(2) .
N1 H1 0.896(17) .
C1 C2 1.517(2) .
C1 H1A 0.9900 .
C1 H1B 0.9900 .
C2 C3 1.539(2) .
C2 H2A 0.9900 .
C2 H2B 0.9900 .
C3 C4 1.531(2) .
C3 C5 1.532(2) .
C3 H3 1.0000 .
C4 H4A 0.9800 .
C4 H4B 0.9800 .
C4 H4C 0.9800 .
C5 C6 1.531(2) .
C5 H5A 0.9900 .
C5 H5B 0.9900 .
C6 C7 1.532(2) .
C6 H6A 0.9900 .
C6 H6B 0.9900 .
C7 C8 1.509(3) .
C7 H7A 0.9900 .
C7 H7B 0.9900 .
C8 H8A 0.9900 .
C8 H8B 0.9900 .
C11 C12 1.508(2) .
C11 H11A 0.9900 .
C11 H11B 0.9900 .
C12 C17 1.393(2) .
C12 C13 1.397(2) .
C13 C14 1.397(3) .
C13 H13 0.9500 .
C14 C15 1.384(3) .
C14 H14 0.9500 .
C15 C16 1.392(3) .
C15 H15 0.9500 .
C16 C17 1.394(2) .
C16 H16 0.9500 .
C17 H17 0.9500 .
C21 C22 1.508(2) .
C21 H21A 0.9900 .
C21 H21B 0.9900 .
C22 C27 1.391(2) .
C22 C23 1.395(2) .
C23 C24 1.392(2) .
C23 H23 0.9500 .
C24 C25 1.392(3) .
C24 H24 0.9500 .
C25 C26 1.382(3) .
C25 H25 0.9500 .
C26 C27 1.393(3) .
C26 H26 0.9500 .
C27 H27 0.9500 .

loop_
_geom_hbond_atom_site_label_D
_geom_hbond_atom_site_label_H
_geom_hbond_atom_site_label_A
_geom_hbond_distance_DH
_geom_hbond_distance_HA
_geom_hbond_distance_DA
_geom_hbond_angle_DHA
_geom_hbond_site_symmetry_A
N1 H1 Cl2 0.896(17) 2.106(17) 3.0011(13) 177(2) .
C1 H1A Cl2 0.99 2.74 3.5927(17) 144.9 1_455
C11 H11B Cl2 0.99 2.83 3.6511(18) 140.2 1_455
C21 H21A Cl2 0.99 2.59 3.4787(17) 149.3 1_455
